data_7047418
loop_
_publ_author_name
'Mahapatra, Prithwish'
'Drew, Michael G. B.'
'Ghosh, Ashutosh'

_publ_section_title
;
 Tri- and hexa-nuclear Ni<sup>II</sup>-Mn<sup>II</sup> complexes of a
 N<sub>2</sub>O<sub>2</sub> donor unsymmetrical ligand: synthesis,
 structures, magnetic properties and catalytic oxidase activities.
;
_journal_issue 39
_journal_name_full 'Dalton transactions (Cambridge, England : 2003)'
_journal_page_first 13957
_journal_page_last 13971
_journal_paper_doi 10.1039/c8dt02962h
_journal_volume 47
_journal_year 2018
_chemical_formula_sum 'C36 H40 Cl Mn N7 Ni2 O10'
_chemical_formula_weight 938.56
_space_group_crystal_system monoclinic
_space_group_IT_number 9
_space_group_name_Hall 'C -2yc'
_space_group_name_H-M_alt 'C 1 c 1'
_symmetry_space_group_name_Hall 'C -2yc'
_symmetry_space_group_name_H-M 'C 1 c 1'
_atom_sites_solution_hydrogens mixed
_audit_creation_method SHELXL-2016/6
_audit_update_record
;
2018-08-29 deposited with the CCDC.
2018-09-03 downloaded from the CCDC.
;
_cell_angle_alpha 90
_cell_angle_beta 94.576(6)
_cell_angle_gamma 90
_cell_formula_units_Z 4
_cell_length_a 25.090(2)
_cell_length_b 10.1029(6)
_cell_length_c 15.1546(9)
_cell_measurement_reflns_used 11720
_cell_measurement_temperature 150(2)
_cell_measurement_theta_max 29.998
_cell_measurement_theta_min 3.414
_cell_volume 3829.2(4)
_computing_cell_refinement 'Crysalis, Oxford Diffraction'
_computing_data_collection 'Crysalis, Oxford Diffraction'
_computing_data_reduction 'Crysalis, Oxford Diffraction'
_computing_molecular_graphics PLATON(Spek,2004)
_computing_publication_material 'SHELXL-2016/6, PLATON, WINGX (Ferrugia, 2012)'
_computing_structure_refinement 'SHELXL-2016/6 (Sheldrick, 2016)'
_computing_structure_solution 'SHELXS-97 (Sheldrick, 2008)'
_diffrn_ambient_temperature 150(2)
_diffrn_measured_fraction_theta_full 0.969
_diffrn_measured_fraction_theta_max 0.952
_diffrn_measurement_device_type 'Oxford Diffaction X-Calibor System'
_diffrn_measurement_method '321 frames, counting time 10 s.'
_diffrn_radiation_type MoK\a
_diffrn_radiation_wavelength 0.71073
_diffrn_reflns_av_R_equivalents 0.0369
_diffrn_reflns_av_unetI/netI 0.0575
_diffrn_reflns_Laue_measured_fraction_full 0.969
_diffrn_reflns_Laue_measured_fraction_max 0.952
_diffrn_reflns_limit_h_max 34
_diffrn_reflns_limit_h_min -31
_diffrn_reflns_limit_k_max 14
_diffrn_reflns_limit_k_min -14
_diffrn_reflns_limit_l_max 21
_diffrn_reflns_limit_l_min -9
_diffrn_reflns_number 11720
_diffrn_reflns_point_group_measured_fraction_full 0.969
_diffrn_reflns_point_group_measured_fraction_max 0.952
_diffrn_reflns_theta_full 25.242
_diffrn_reflns_theta_max 29.998
_diffrn_reflns_theta_min 3.414
_diffrn_standards_decay_% n/a
_diffrn_standards_interval_count n/a
_diffrn_standards_interval_time n/a
_exptl_absorpt_coefficient_mu 1.435
_exptl_absorpt_correction_T_max 1.000
_exptl_absorpt_correction_T_min 0.901
_exptl_absorpt_correction_type empirical
_exptl_absorpt_process_details 'ABSPACK, Oxford Diffraction Ltd'
_exptl_crystal_colour red
_exptl_crystal_density_diffrn 1.628
_exptl_crystal_description block
_exptl_crystal_F_000 1932
_exptl_crystal_size_max 0.19
_exptl_crystal_size_mid 0.17
_exptl_crystal_size_min 0.17
_refine_diff_density_max 0.787
_refine_diff_density_min -0.648
_refine_diff_density_rms 0.083
_refine_ls_abs_structure_details
;
 Refined as an inversion twin.
;
_refine_ls_abs_structure_Flack 0.39(2)
_refine_ls_extinction_method none
_refine_ls_goodness_of_fit_ref 1.038
_refine_ls_hydrogen_treatment mixed
_refine_ls_matrix_type full
_refine_ls_number_parameters 529
_refine_ls_number_reflns 5830
_refine_ls_number_restraints 8
_refine_ls_restrained_S_all 1.037
_refine_ls_R_factor_all 0.0547
_refine_ls_R_factor_gt 0.0461
_refine_ls_shift/su_max 0.000
_refine_ls_shift/su_mean 0.000
_refine_ls_structure_factor_coef Fsqd
_refine_ls_weighting_details 'w=1/[\s^2^(Fo^2^)+(0.0441P)^2^] where P=(Fo^2^+2Fc^2^)/3'
_refine_ls_weighting_scheme calc
_refine_ls_wR_factor_gt 0.0880
_refine_ls_wR_factor_ref 0.0913
_reflns_Friedel_coverage 0.999
_reflns_Friedel_fraction_full 0.969
_reflns_Friedel_fraction_max 0.952
_reflns_number_gt 5182
_reflns_number_total 5830
_reflns_threshold_expression 'I > 2\s(I)'
_cod_data_source_file c8dt02962h2.cif
_cod_data_source_block 3
_cod_depositor_comments 'Adding full bibliography for 7047417--7047420.cif.'
_cod_original_cell_volume 3829.1(5)
_cod_database_code 7047418
_shelx_shelxl_version_number 2016/6
_shelx_space_group_comment
;
The symmetry employed for this shelxl refinement is uniquely defined
by the following loop, which should always be used as a source of
symmetry information in preference to the above space-group names.
They are only intended as comments.
;

loop_
_space_group_symop_operation_xyz
'x, y, z'
'x, -y, z+1/2'
'x+1/2, y+1/2, z'
'x+1/2, -y+1/2, z+1/2'

loop_
_atom_site_label
_atom_site_type_symbol
_atom_site_fract_x
_atom_site_fract_y
_atom_site_fract_z
_atom_site_U_iso_or_equiv
_atom_site_adp_type
_atom_site_occupancy
_atom_site_site_symmetry_order
_atom_site_calc_flag
_atom_site_refinement_flags_posn
_atom_site_refinement_flags_adp
Ni1 Ni 0.66633(3) 0.96082(5) 0.77328(4) 0.01874(14) Uani 1 1 d . .
Ni2 Ni 0.53431(3) 0.98069(5) 0.61120(4) 0.01949(14) Uani 1 1 d . .
Mn3 Mn 0.60568(3) 0.72865(6) 0.67308(4) 0.01996(16) Uani 1 1 d . .
O11 O 0.68342(14) 0.7930(3) 0.7223(2) 0.0217(7) Uani 1 1 d . .
C12 C 0.7282(2) 0.7375(5) 0.7601(3) 0.0216(10) Uani 1 1 d . .
C13 C 0.7272(2) 0.6062(5) 0.7886(3) 0.0268(11) Uani 1 1 d . .
H13 H 0.696134 0.556443 0.778730 0.032 Uiso 1 1 calc R U
C14 C 0.7724(3) 0.5501(5) 0.8316(4) 0.0337(13) Uani 1 1 d . .
H14 H 0.771270 0.462889 0.851009 0.040 Uiso 1 1 calc R U
C15 C 0.8187(3) 0.6210(6) 0.8459(4) 0.0347(13) Uani 1 1 d . .
H15 H 0.848356 0.583485 0.877008 0.042 Uiso 1 1 calc R U
C16 C 0.8210(2) 0.7479(6) 0.8142(3) 0.0308(12) Uani 1 1 d . .
H16 H 0.853290 0.793481 0.820748 0.037 Uiso 1 1 calc R U
C17 C 0.7761(2) 0.8104(5) 0.7722(3) 0.0226(10) Uani 1 1 d . .
C18 C 0.7793(2) 0.9507(5) 0.7462(3) 0.0259(11) Uani 1 1 d . .
C181 C 0.8326(3) 1.0026(6) 0.7206(4) 0.0429(16) Uani 1 1 d . .
H18A H 0.847152 1.062747 0.765239 0.064 Uiso 1 1 calc R U
H18B H 0.827529 1.047967 0.664897 0.064 Uiso 1 1 calc R U
H18C H 0.856786 0.929937 0.715432 0.064 Uiso 1 1 calc R U
N19 N 0.7375(2) 1.0272(4) 0.7465(3) 0.0258(10) Uani 1 1 d . .
C20 C 0.7445(3) 1.1674(5) 0.7204(3) 0.0347(14) Uani 1 1 d . .
H20A H 0.751678 1.170534 0.658459 0.042 Uiso 1 1 calc R U
H20B H 0.775283 1.203878 0.754748 0.042 Uiso 1 1 calc R U
C21 C 0.6964(3) 1.2520(4) 0.7337(3) 0.0319(13) Uani 1 1 d . .
H21A H 0.667333 1.227072 0.690881 0.038 Uiso 1 1 calc R U
H21B H 0.705075 1.344017 0.723388 0.038 Uiso 1 1 calc R U
C22 C 0.6782(3) 1.2376(5) 0.8266(3) 0.0320(13) Uani 1 1 d . .
H22A H 0.708901 1.225956 0.868936 0.038 Uiso 1 1 calc R U
H22B H 0.659105 1.316411 0.842563 0.038 Uiso 1 1 calc R U
N23 N 0.64289(19) 1.1213(4) 0.8276(3) 0.0242(9) Uani 1 1 d . .
C24 C 0.5983(2) 1.1345(5) 0.8632(3) 0.0295(13) Uani 1 1 d . .
H24 H 0.592194 1.216262 0.888745 0.035 Uiso 1 1 calc R U
C25 C 0.5572(2) 1.0377(5) 0.8680(3) 0.0273(12) Uani 1 1 d . .
C26 C 0.5116(3) 1.0738(6) 0.9130(3) 0.0337(13) Uani 1 1 d . .
H26 H 0.510526 1.156870 0.939258 0.040 Uiso 1 1 calc R U
C27 C 0.4691(3) 0.9886(6) 0.9184(4) 0.0354(14) Uani 1 1 d . .
H27 H 0.439548 1.013703 0.947646 0.042 Uiso 1 1 calc R U
C28 C 0.4713(2) 0.8644(6) 0.8792(3) 0.0344(13) Uani 1 1 d . .
H28 H 0.442898 0.806046 0.882978 0.041 Uiso 1 1 calc R U
C29 C 0.5145(2) 0.8259(5) 0.8350(3) 0.0302(12) Uani 1 1 d . .
H29 H 0.514789 0.742226 0.809492 0.036 Uiso 1 1 calc R U
C30 C 0.5586(2) 0.9118(5) 0.8278(3) 0.0247(11) Uani 1 1 d . .
O31 O 0.59917(15) 0.8737(3) 0.7838(2) 0.0259(8) Uani 1 1 d . .
O41 O 0.52770(15) 0.7932(3) 0.6251(2) 0.0243(8) Uani 1 1 d . .
C42 C 0.4841(2) 0.7329(5) 0.5895(3) 0.0241(11) Uani 1 1 d . .
C43 C 0.4889(3) 0.6136(5) 0.5446(4) 0.0334(13) Uani 1 1 d . .
H43 H 0.522291 0.573747 0.543486 0.040 Uiso 1 1 calc R U
C44 C 0.4443(3) 0.5539(6) 0.5014(4) 0.0413(15) Uani 1 1 d . .
H44 H 0.448144 0.475021 0.470959 0.050 Uiso 1 1 calc R U
C45 C 0.3942(3) 0.6104(6) 0.5033(4) 0.0476(18) Uani 1 1 d . .
H45 H 0.364411 0.570077 0.474220 0.057 Uiso 1 1 calc R U
C46 C 0.3889(3) 0.7267(6) 0.5485(4) 0.0385(15) Uani 1 1 d . .
H46 H 0.355190 0.764515 0.549860 0.046 Uiso 1 1 calc R U
C47 C 0.4333(2) 0.7904(5) 0.5931(3) 0.0309(13) Uani 1 1 d . .
C48 C 0.4251(2) 0.9132(6) 0.6414(3) 0.0309(12) Uani 1 1 d . .
C481 C 0.3730(3) 0.9275(7) 0.6834(5) 0.0477(17) Uani 1 1 d . .
H48A H 0.352131 0.996628 0.654088 0.072 Uiso 1 1 calc R U
H48B H 0.380038 0.949428 0.744893 0.072 Uiso 1 1 calc R U
H48C H 0.353565 0.845667 0.678092 0.072 Uiso 1 1 calc R U
N49 N 0.4613(2) 1.0046(5) 0.6501(3) 0.0269(10) Uani 1 1 d . .
C50 C 0.4471(3) 1.1272(6) 0.6970(4) 0.0353(14) Uani 1 1 d . .
H50A H 0.444092 1.106271 0.758871 0.042 Uiso 1 1 calc R U
H50B H 0.412290 1.157308 0.672421 0.042 Uiso 1 1 calc R U
C51 C 0.4866(3) 1.2380(6) 0.6911(4) 0.0383(14) Uani 1 1 d . .
H51A H 0.518185 1.218710 0.730205 0.046 Uiso 1 1 calc R U
H51B H 0.471013 1.319108 0.711555 0.046 Uiso 1 1 calc R U
C52 C 0.5032(3) 1.2593(6) 0.5979(4) 0.0383(14) Uani 1 1 d . .
H52A H 0.472678 1.247196 0.555331 0.046 Uiso 1 1 calc R U
H52B H 0.516498 1.348747 0.591989 0.046 Uiso 1 1 calc R U
N53 N 0.54554(19) 1.1631(4) 0.5806(3) 0.0285(10) Uani 1 1 d . .
C54 C 0.5858(2) 1.2057(5) 0.5409(3) 0.0281(11) Uani 1 1 d . .
H54 H 0.584062 1.292703 0.520819 0.034 Uiso 1 1 calc R U
C55 C 0.6331(2) 1.1316(5) 0.5245(3) 0.0270(12) Uani 1 1 d . .
C56 C 0.6725(2) 1.1998(5) 0.4800(3) 0.0326(13) Uani 1 1 d . .
H56 H 0.665592 1.285138 0.459196 0.039 Uiso 1 1 calc R U
C57 C 0.7197(2) 1.1427(6) 0.4674(3) 0.0325(12) Uani 1 1 d . .
H57 H 0.745325 1.189140 0.438741 0.039 Uiso 1 1 calc R U
C58 C 0.7305(3) 1.0133(6) 0.4974(3) 0.0324(13) Uani 1 1 d . .
H58 H 0.763301 0.974292 0.488962 0.039 Uiso 1 1 calc R U
C59 C 0.6923(2) 0.9435(5) 0.5396(3) 0.0262(11) Uani 1 1 d . .
H59 H 0.699504 0.857047 0.558098 0.031 Uiso 1 1 calc R U
C60 C 0.6429(2) 1.0015(5) 0.5549(3) 0.0239(11) Uani 1 1 d . .
O61 O 0.60768(15) 0.9340(3) 0.5977(2) 0.0268(8) Uani 1 1 d . .
N1 N 0.5874(2) 0.5560(4) 0.7486(3) 0.0311(11) Uani 1 1 d . .
N2 N 0.5881(2) 0.5298(4) 0.8236(3) 0.0287(10) Uani 1 1 d . .
N3 N 0.5888(2) 0.5013(5) 0.8987(3) 0.0446(14) Uani 1 1 d . .
O1W O 0.63399(19) 0.6151(4) 0.5631(3) 0.0382(10) Uani 1 1 d D .
O2W O 0.7321(3) 0.4948(7) 0.5734(4) 0.0763(17) Uani 1 1 d D .
Cl8 Cl 0.83553(6) 0.27243(14) 0.99206(9) 0.0356(3) Uani 1 1 d . .
O81 O 0.8607(2) 0.3982(5) 0.9986(3) 0.0599(14) Uani 1 1 d . .
O82 O 0.8401(3) 0.2148(7) 0.9086(4) 0.110(3) Uani 1 1 d . .
O83 O 0.7798(2) 0.2927(6) 0.9976(6) 0.100(2) Uani 1 1 d . .
O84 O 0.8568(3) 0.1890(5) 1.0580(4) 0.095(2) Uani 1 1 d . .
H11W H 0.665(2) 0.583(10) 0.574(6) 0.143 Uiso 1 1 d D U
H21W H 0.743(5) 0.576(4) 0.576(7) 0.143 Uiso 1 1 d D U
H12W H 0.621(4) 0.582(10) 0.515(4) 0.143 Uiso 1 1 d D U
H22W H 0.739(5) 0.466(9) 0.522(4) 0.143 Uiso 1 1 d D U

loop_
_atom_site_aniso_label
_atom_site_aniso_U_11
_atom_site_aniso_U_22
_atom_site_aniso_U_33
_atom_site_aniso_U_23
_atom_site_aniso_U_13
_atom_site_aniso_U_12
Ni1 0.0210(4) 0.0140(2) 0.0210(2) -0.0018(2) 0.0008(2) 0.0007(3)
Ni2 0.0172(4) 0.0175(3) 0.0239(3) 0.0035(2) 0.0025(2) 0.0037(3)
Mn3 0.0212(4) 0.0181(3) 0.0204(3) -0.0004(3) 0.0004(3) 0.0013(3)
O11 0.017(2) 0.0210(15) 0.0269(16) -0.0022(13) -0.0012(14) 0.0038(14)
C12 0.025(3) 0.021(2) 0.0187(19) -0.0031(17) 0.0031(19) 0.006(2)
C13 0.026(3) 0.025(2) 0.029(2) -0.0023(19) 0.000(2) 0.000(2)
C14 0.034(4) 0.027(3) 0.040(3) 0.001(2) 0.001(3) 0.008(3)
C15 0.026(3) 0.037(3) 0.040(3) -0.003(2) -0.009(2) 0.010(3)
C16 0.020(3) 0.040(3) 0.032(3) -0.009(2) 0.004(2) 0.001(2)
C17 0.020(3) 0.024(2) 0.025(2) -0.0037(18) 0.0032(19) 0.000(2)
C18 0.027(3) 0.030(3) 0.021(2) -0.0042(19) 0.005(2) -0.009(2)
C181 0.039(4) 0.042(3) 0.051(4) -0.010(3) 0.020(3) -0.014(3)
N19 0.035(3) 0.020(2) 0.0220(19) -0.0041(15) 0.0011(18) -0.0085(19)
C20 0.051(4) 0.027(3) 0.026(2) -0.001(2) 0.002(2) -0.013(3)
C21 0.048(4) 0.013(2) 0.033(3) 0.0011(19) -0.007(3) -0.003(2)
C22 0.038(4) 0.023(2) 0.034(3) -0.008(2) -0.002(2) -0.003(2)
N23 0.024(3) 0.024(2) 0.0235(18) -0.0045(15) -0.0041(17) -0.0002(18)
C24 0.039(4) 0.025(2) 0.023(2) -0.0080(19) -0.006(2) 0.005(2)
C25 0.032(3) 0.029(3) 0.021(2) -0.0044(18) 0.004(2) 0.009(2)
C26 0.040(4) 0.038(3) 0.023(2) -0.005(2) 0.000(2) 0.012(3)
C27 0.028(4) 0.052(3) 0.026(3) -0.004(2) 0.005(2) 0.013(3)
C28 0.031(4) 0.049(3) 0.023(2) 0.001(2) 0.002(2) -0.001(3)
C29 0.034(4) 0.031(3) 0.026(2) -0.001(2) 0.008(2) 0.002(2)
C30 0.024(3) 0.031(3) 0.019(2) -0.0016(19) 0.0018(19) 0.006(2)
O31 0.025(2) 0.0246(17) 0.0289(16) -0.0054(13) 0.0052(15) 0.0008(15)
O41 0.021(2) 0.0232(16) 0.0280(17) 0.0041(13) -0.0014(15) -0.0011(15)
C42 0.021(3) 0.026(2) 0.025(2) 0.0121(19) -0.0026(19) -0.001(2)
C43 0.033(4) 0.023(2) 0.044(3) 0.005(2) 0.001(3) 0.000(2)
C44 0.045(4) 0.023(3) 0.053(3) 0.005(2) -0.011(3) -0.005(3)
C45 0.051(5) 0.032(3) 0.056(4) 0.017(3) -0.018(3) -0.015(3)
C46 0.023(4) 0.042(3) 0.049(3) 0.015(3) -0.005(3) -0.004(3)
C47 0.033(4) 0.033(3) 0.026(2) 0.011(2) 0.000(2) -0.001(3)
C48 0.018(3) 0.044(3) 0.031(3) 0.015(2) 0.005(2) 0.005(3)
C481 0.025(4) 0.063(4) 0.057(4) 0.008(3) 0.017(3) 0.004(3)
N49 0.021(3) 0.033(2) 0.027(2) 0.0055(18) 0.0072(18) 0.012(2)
C50 0.036(4) 0.041(3) 0.030(3) -0.001(2) 0.008(2) 0.018(3)
C51 0.037(4) 0.037(3) 0.040(3) -0.006(2) -0.001(3) 0.017(3)
C52 0.037(4) 0.032(3) 0.046(3) 0.009(2) 0.003(3) 0.013(3)
N53 0.027(3) 0.023(2) 0.034(2) 0.0004(17) -0.0017(19) 0.007(2)
C54 0.029(3) 0.023(2) 0.031(2) 0.0041(19) -0.002(2) 0.000(2)
C55 0.032(3) 0.024(2) 0.024(2) 0.0030(19) -0.004(2) -0.004(2)
C56 0.037(4) 0.033(3) 0.028(2) 0.005(2) 0.003(2) -0.010(3)
C57 0.031(4) 0.042(3) 0.025(2) 0.002(2) 0.006(2) -0.011(3)
C58 0.036(4) 0.042(3) 0.020(2) -0.002(2) 0.004(2) -0.005(3)
C59 0.029(3) 0.029(3) 0.021(2) 0.0000(18) 0.003(2) 0.001(2)
C60 0.027(3) 0.024(2) 0.020(2) 0.0036(17) -0.001(2) -0.004(2)
O61 0.023(2) 0.0201(16) 0.0382(19) 0.0099(14) 0.0075(16) 0.0032(16)
N1 0.034(3) 0.026(2) 0.033(2) 0.0070(18) 0.003(2) 0.002(2)
N2 0.030(3) 0.023(2) 0.033(2) 0.0054(17) 0.0052(19) 0.0036(19)
N3 0.061(4) 0.037(3) 0.036(3) 0.009(2) 0.008(2) 0.010(3)
O1W 0.040(3) 0.041(2) 0.0337(19) -0.0136(17) 0.0041(18) 0.002(2)
O2W 0.053(4) 0.101(5) 0.076(4) 0.011(3) 0.015(3) 0.000(4)
Cl8 0.0335(9) 0.0334(7) 0.0390(7) 0.0030(5) -0.0029(6) -0.0039(6)
O81 0.067(4) 0.053(3) 0.059(3) 0.004(2) 0.002(3) -0.033(3)
O82 0.160(8) 0.119(6) 0.049(3) -0.036(3) 0.005(4) -0.050(5)
O83 0.044(4) 0.071(4) 0.189(8) -0.029(4) 0.021(4) -0.014(3)
O84 0.143(6) 0.051(3) 0.082(4) 0.008(3) -0.051(4) 0.017(4)

loop_
_atom_type_symbol
_atom_type_description
_atom_type_scat_dispersion_real
_atom_type_scat_dispersion_imag
_atom_type_scat_source
C C 0.0033 0.0016 'International Tables Vol C Tables 4.2.6.8 and 6.1.1.4'
H H 0.0000 0.0000 'International Tables Vol C Tables 4.2.6.8 and 6.1.1.4'
N N 0.0061 0.0033 'International Tables Vol C Tables 4.2.6.8 and 6.1.1.4'
O O 0.0106 0.0060 'International Tables Vol C Tables 4.2.6.8 and 6.1.1.4'
Mn Mn 0.3368 0.7283 'International Tables Vol C Tables 4.2.6.8 and 6.1.1.4'
Ni Ni 0.3393 1.1124 'International Tables Vol C Tables 4.2.6.8 and 6.1.1.4'
Cl Cl 0.1484 0.1585 'International Tables Vol C Tables 4.2.6.8 and 6.1.1.4'

loop_
_geom_angle_atom_site_label_1
_geom_angle_atom_site_label_2
_geom_angle_atom_site_label_3
_geom_angle
O31 Ni1 O11 81.63(15)
O31 Ni1 N23 92.90(17)
O11 Ni1 N23 174.47(18)
O31 Ni1 N19 170.01(15)
O11 Ni1 N19 89.00(16)
N23 Ni1 N19 96.51(18)
O41 Ni2 N53 171.33(18)
O41 Ni2 O61 82.03(15)
N53 Ni2 O61 92.83(17)
O41 Ni2 N49 89.87(18)
N53 Ni2 N49 96.4(2)
O61 Ni2 N49 166.95(16)
O11 Mn3 O41 144.45(12)
O11 Mn3 N1 106.77(16)
O41 Mn3 N1 101.54(16)
O11 Mn3 O1W 94.74(15)
O41 Mn3 O1W 104.20(16)
N1 Mn3 O1W 94.35(18)
O11 Mn3 O31 70.04(13)
O41 Mn3 O31 86.31(13)
N1 Mn3 O31 95.76(16)
O1W Mn3 O31 163.66(16)
O11 Mn3 O61 81.23(13)
O41 Mn3 O61 67.83(13)
N1 Mn3 O61 167.83(16)
O1W Mn3 O61 94.09(15)
O31 Mn3 O61 78.12(12)
C12 O11 Ni1 113.7(3)
C12 O11 Mn3 137.1(3)
Ni1 O11 Mn3 100.49(15)
O11 C12 C13 119.7(5)
O11 C12 C17 120.9(4)
C13 C12 C17 119.5(5)
C14 C13 C12 120.1(5)
C14 C13 H13 119.9
C12 C13 H13 119.9
C15 C14 C13 120.9(5)
C15 C14 H14 119.5
C13 C14 H14 119.5
C14 C15 C16 119.6(5)
C14 C15 H15 120.2
C16 C15 H15 120.2
C15 C16 C17 121.7(6)
C15 C16 H16 119.2
C17 C16 H16 119.2
C16 C17 C12 118.1(5)
C16 C17 C18 119.7(5)
C12 C17 C18 122.1(5)
N19 C18 C17 120.5(5)
N19 C18 C181 121.5(5)
C17 C18 C181 118.0(5)
C18 C181 H18A 109.5
C18 C181 H18B 109.5
H18A C181 H18B 109.5
C18 C181 H18C 109.5
H18A C181 H18C 109.5
H18B C181 H18C 109.5
C18 N19 C20 116.9(5)
C18 N19 Ni1 122.7(3)
C20 N19 Ni1 120.3(4)
N19 C20 C21 113.2(5)
N19 C20 H20A 108.9
C21 C20 H20A 108.9
N19 C20 H20B 108.9
C21 C20 H20B 108.9
H20A C20 H20B 107.8
C20 C21 C22 111.9(4)
C20 C21 H21A 109.2
C22 C21 H21A 109.2
C20 C21 H21B 109.2
C22 C21 H21B 109.2
H21A C21 H21B 107.9
N23 C22 C21 108.2(4)
N23 C22 H22A 110.1
C21 C22 H22A 110.1
N23 C22 H22B 110.1
C21 C22 H22B 110.1
H22A C22 H22B 108.4
C24 N23 C22 117.7(4)
C24 N23 Ni1 124.8(4)
C22 N23 Ni1 117.5(4)
N23 C24 C25 127.3(5)
N23 C24 H24 116.4
C25 C24 H24 116.4
C30 C25 C26 119.0(5)
C30 C25 C24 123.6(5)
C26 C25 C24 117.3(5)
C27 C26 C25 121.5(5)
C27 C26 H26 119.2
C25 C26 H26 119.2
C26 C27 C28 118.8(5)
C26 C27 H27 120.6
C28 C27 H27 120.6
C29 C28 C27 121.5(6)
C29 C28 H28 119.3
C27 C28 H28 119.3
C28 C29 C30 121.0(5)
C28 C29 H29 119.5
C30 C29 H29 119.5
O31 C30 C25 121.8(5)
O31 C30 C29 120.0(5)
C25 C30 C29 118.2(5)
C30 O31 Ni1 128.8(3)
C30 O31 Mn3 132.4(3)
Ni1 O31 Mn3 96.95(15)
C42 O41 Ni2 119.0(3)
C42 O41 Mn3 134.5(3)
Ni2 O41 Mn3 104.76(17)
O41 C42 C43 119.6(5)
O41 C42 C47 121.0(5)
C43 C42 C47 119.4(5)
C44 C43 C42 120.5(6)
C44 C43 H43 119.8
C42 C43 H43 119.8
C45 C44 C43 120.8(6)
C45 C44 H44 119.6
C43 C44 H44 119.6
C46 C45 C44 119.2(6)
C46 C45 H45 120.4
C44 C45 H45 120.4
C45 C46 C47 121.8(6)
C45 C46 H46 119.1
C47 C46 H46 119.1
C42 C47 C46 118.4(5)
C42 C47 C48 122.3(5)
C46 C47 C48 119.3(5)
N49 C48 C47 122.0(5)
N49 C48 C481 120.9(6)
C47 C48 C481 117.0(6)
C48 C481 H48A 109.5
C48 C481 H48B 109.5
H48A C481 H48B 109.5
C48 C481 H48C 109.5
H48A C481 H48C 109.5
H48B C481 H48C 109.5
C48 N49 C50 116.8(5)
C48 N49 Ni2 122.6(4)
C50 N49 Ni2 120.4(4)
N49 C50 C51 114.1(5)
N49 C50 H50A 108.7
C51 C50 H50A 108.7
N49 C50 H50B 108.7
C51 C50 H50B 108.7
H50A C50 H50B 107.6
C50 C51 C52 113.1(5)
C50 C51 H51A 109.0
C52 C51 H51A 109.0
C50 C51 H51B 109.0
C52 C51 H51B 109.0
H51A C51 H51B 107.8
N53 C52 C51 109.0(4)
N53 C52 H52A 109.9
C51 C52 H52A 109.9
N53 C52 H52B 109.9
C51 C52 H52B 109.9
H52A C52 H52B 108.3
C54 N53 C52 117.6(5)
C54 N53 Ni2 124.5(4)
C52 N53 Ni2 117.7(4)
N53 C54 C55 126.4(5)
N53 C54 H54 116.8
C55 C54 H54 116.8
C60 C55 C56 119.9(5)
C60 C55 C54 123.6(5)
C56 C55 C54 116.4(5)
C57 C56 C55 121.0(5)
C57 C56 H56 119.5
C55 C56 H56 119.5
C56 C57 C58 120.1(5)
C56 C57 H57 119.9
C58 C57 H57 119.9
C59 C58 C57 120.1(6)
C59 C58 H58 120.0
C57 C58 H58 120.0
C58 C59 C60 120.9(5)
C58 C59 H59 119.5
C60 C59 H59 119.5
O61 C60 C55 122.3(5)
O61 C60 C59 119.7(4)
C55 C60 C59 117.9(5)
C60 O61 Ni2 127.2(3)
C60 O61 Mn3 136.6(3)
Ni2 O61 Mn3 96.08(14)
N2 N1 Mn3 135.5(4)
N1 N2 N3 178.8(6)
Mn3 O1W H11W 114(7)
Mn3 O1W H12W 137(7)
H11W O1W H12W 108(4)
H21W O2W H22W 106(4)
O84 Cl8 O82 110.1(4)
O84 Cl8 O81 110.5(4)
O82 Cl8 O81 111.5(4)
O84 Cl8 O83 111.7(5)
O82 Cl8 O83 105.3(5)
O81 Cl8 O83 107.5(4)

loop_
_geom_bond_atom_site_label_1
_geom_bond_atom_site_label_2
_geom_bond_distance
Ni1 O31 1.919(4)
Ni1 O11 1.926(3)
Ni1 N23 1.931(4)
Ni1 N19 1.979(5)
Ni2 O41 1.915(3)
Ni2 N53 1.926(4)
Ni2 O61 1.927(4)
Ni2 N49 1.984(5)
Mn3 O11 2.133(4)
Mn3 O41 2.134(4)
Mn3 N1 2.156(4)
Mn3 O1W 2.187(4)
Mn3 O31 2.243(3)
Mn3 O61 2.371(3)
O11 C12 1.342(6)
C12 C13 1.395(7)
C12 C17 1.410(7)
C13 C14 1.383(8)
C13 H13 0.9300
C14 C15 1.367(9)
C14 H14 0.9300
C15 C16 1.372(8)
C15 H15 0.9300
C16 C17 1.400(8)
C16 H16 0.9300
C17 C18 1.476(7)
C18 N19 1.303(8)
C18 C181 1.514(8)
C181 H18A 0.9600
C181 H18B 0.9600
C181 H18C 0.9600
N19 C20 1.485(6)
C20 C21 1.506(8)
C20 H20A 0.9700
C20 H20B 0.9700
C21 C22 1.520(8)
C21 H21A 0.9700
C21 H21B 0.9700
C22 N23 1.472(7)
C22 H22A 0.9700
C22 H22B 0.9700
N23 C24 1.288(7)
C24 C25 1.427(8)
C24 H24 0.9300
C25 C30 1.412(7)
C25 C26 1.424(8)
C26 C27 1.378(9)
C26 H26 0.9300
C27 C28 1.392(8)
C27 H27 0.9300
C28 C29 1.374(8)
C28 H28 0.9300
C29 C30 1.417(8)
C29 H29 0.9300
C30 O31 1.319(6)
O41 C42 1.328(6)
C42 C43 1.394(7)
C42 C47 1.406(8)
C43 C44 1.389(8)
C43 H43 0.9300
C44 C45 1.384(10)
C44 H44 0.9300
C45 C46 1.372(9)
C45 H45 0.9300
C46 C47 1.411(8)
C46 H46 0.9300
C47 C48 1.463(8)
C48 N49 1.294(8)
C48 C481 1.507(8)
C481 H48A 0.9600
C481 H48B 0.9600
C481 H48C 0.9600
N49 C50 1.485(7)
C50 C51 1.504(9)
C50 H50A 0.9700
C50 H50B 0.9700
C51 C52 1.519(8)
C51 H51A 0.9700
C51 H51B 0.9700
C52 N53 1.478(7)
C52 H52A 0.9700
C52 H52B 0.9700
N53 C54 1.290(7)
C54 C55 1.441(8)
C54 H54 0.9300
C55 C60 1.408(7)
C55 C56 1.419(7)
C56 C57 1.345(8)
C56 H56 0.9300
C57 C58 1.404(8)
C57 H57 0.9300
C58 C59 1.386(8)
C58 H58 0.9300
C59 C60 1.409(8)
C59 H59 0.9300
C60 O61 1.326(6)
N1 N2 1.165(6)
N2 N3 1.174(6)
O1W H11W 0.86(2)
O1W H12W 0.85(2)
O2W H21W 0.86(2)
O2W H22W 0.85(2)
Cl8 O84 1.383(5)
Cl8 O82 1.405(6)
Cl8 O81 1.419(4)
Cl8 O83 1.421(6)

loop_
_geom_hbond_atom_site_label_D
_geom_hbond_atom_site_label_H
_geom_hbond_atom_site_label_A
_geom_hbond_distance_DH
_geom_hbond_distance_HA
_geom_hbond_distance_DA
_geom_hbond_angle_DHA
_geom_hbond_site_symmetry_A
O1W H11W O2W 0.86(2) 1.90(3) 2.738(8) 168(9) .
O2W H21W O83 0.86(2) 2.05(7) 2.754(9) 138(9) 2_564
O1W H12W N3 0.85(2) 2.06(2) 2.902(6) 179(11) 2_564
